data_7152821
loop_
_publ_author_name
'White, Nicholas G.'
'Beer, Paul D.'

_publ_section_title
;
 A rotaxane host system containing integrated triazole C-H hydrogen bond
 donors for anion recognition.
;
_journal_issue 8
_journal_name_full 'Organic &amp; biomolecular chemistry'
_journal_page_first 1326
_journal_page_last 1333
_journal_paper_doi 10.1039/c2ob27229f
_journal_volume 11
_journal_year 2013
_chemical_compound_source synthesized
_chemical_formula_moiety 'C84 H94 N7, C32 H35 N3 O10, Cl'
_chemical_formula_sum 'C116 H129 Cl N10 O10'
_chemical_formula_weight 1858.81
_space_group_IT_number 2
_symmetry_cell_setting triclinic
_symmetry_space_group_name_Hall '-P 1'
_symmetry_space_group_name_H-M 'P -1'
_atom_sites_solution_hydrogens difmap
_atom_sites_solution_primary other
_cell_angle_alpha 93.401(4)
_cell_angle_beta 98.295(4)
_cell_angle_gamma 92.975(4)
_cell_formula_units_Z 2
_cell_length_a 11.7586(5)
_cell_length_b 23.4082(13)
_cell_length_c 23.5471(12)
_cell_measurement_reflns_used 3685
_cell_measurement_temperature 100
_cell_measurement_theta_max 38.32
_cell_measurement_theta_min 1.47
_cell_volume 6390.2(6)
_computing_cell_refinement 'CrysAlisPro, (Oxford Diffraction, 2011)'
_computing_data_collection 'CrystalClear, (Rigaku, 1997--2002)'
_computing_data_reduction 'CrysAlisPro, (Oxford Diffraction, 2011)'
_computing_publication_material 'CRYSTALS (Betteridge et al., 2003)'
_computing_structure_refinement 'CRYSTALS (Betteridge et al., 2003)'
_computing_structure_solution 'Superflip (Palatinus & Chapuis, 2007)'
_diffrn_ambient_temperature 100
_diffrn_measured_fraction_theta_full 0.939
_diffrn_measured_fraction_theta_max 0.844
_diffrn_measurement_device Area
_diffrn_measurement_device_type synchrotron
_diffrn_measurement_method \w
_diffrn_radiation_monochromator synchrotron
_diffrn_radiation_type synchrotron
_diffrn_radiation_wavelength 1.19490
_diffrn_reflns_av_R_equivalents 0.089
_diffrn_reflns_limit_h_max 11
_diffrn_reflns_limit_h_min -11
_diffrn_reflns_limit_k_max 23
_diffrn_reflns_limit_k_min -24
_diffrn_reflns_limit_l_max 24
_diffrn_reflns_limit_l_min 0
_diffrn_reflns_number 26680
_diffrn_reflns_theta_full 25.282
_diffrn_reflns_theta_max 38.306
_diffrn_reflns_theta_min 1.468
_diffrn_standards_number 0
_exptl_absorpt_coefficient_mu 0.082
_exptl_absorpt_correction_T_max 1.00
_exptl_absorpt_correction_T_min 0.48
_exptl_absorpt_correction_type multi-scan
_exptl_absorpt_process_details 'CrysAlisPro, (Oxford Diffraction, 2011)'
_exptl_crystal_colour colourless
_exptl_crystal_density_diffrn 0.966
_exptl_crystal_density_method 'not measured'
_exptl_crystal_description rod
_exptl_crystal_F_000 1984
_exptl_crystal_size_max 0.40
_exptl_crystal_size_mid 0.03
_exptl_crystal_size_min 0.01
_platon_squeeze_details
;
;
_refine_diff_density_max 0.44
_refine_diff_density_min -0.49
_refine_ls_extinction_method None
_refine_ls_goodness_of_fit_ref 1.0041
_refine_ls_hydrogen_treatment constr
_refine_ls_matrix_type full
_refine_ls_number_parameters 1261
_refine_ls_number_reflns 11194
_refine_ls_number_restraints 107
_refine_ls_R_factor_all 0.1102
_refine_ls_R_factor_gt 0.0800
_refine_ls_shift/su_max 0.0001628
_refine_ls_shift/su_mean 0.0000126
_refine_ls_structure_factor_coef Fsqd
_refine_ls_weighting_details
;
Method, part 1, Chebychev polynomial, (Watkin, 1994, Prince, 1982)
[weight] = 1.0/[A~0~*T~0~(x)+A~1~*T~1~(x) ... +A~n-1~]*T~n-1~(x)]
where A~i~ are the Chebychev coefficients listed below and x= Fcalc/Fmax
Method = Robust Weighting (Prince, 1982)
W = [weight] * [1-(deltaF/6*sigmaF)^2^]^2^
A~i~ are:
0.329E+04 0.545E+04 0.330E+04 0.132E+04 271.
;
_refine_ls_weighting_scheme calc
_refine_ls_wR_factor_all 0.2640
_refine_ls_wR_factor_gt 0.1947
_refine_ls_wR_factor_ref 0.2640
_reflns_limit_h_max 11
_reflns_limit_h_min -11
_reflns_limit_k_max 23
_reflns_limit_k_min -24
_reflns_limit_l_max 24
_reflns_limit_l_min 0
_reflns_number_gt 6808
_reflns_number_total 12622
_reflns_threshold_expression I>2.0\s(I)
_oxford_diffrn_Wilson_B_factor 3.18
_oxford_diffrn_Wilson_scale 0.28
_oxford_refine_ls_r_factor_ref 0.1102
_oxford_refine_ls_scale 2.57(3)
_oxford_reflns_number_all 11194
_oxford_reflns_threshold_expression_ref I>-3.0\s(I)
_cod_data_source_file c2ob27229f.txt
_cod_data_source_block 9Cl
_cod_depositor_comments
;
The following automatic conversions were performed:

'_atom_sites_solution_primary' value 'Other' changed to 'other'
according to /home/saulius/struct/CIF-dictionaries/cif_core.dic
dictionary named 'cif_core.dic' version 2.4.2 from 2011-04-26.

Automatic conversion script
Id: cif_fix_values 1891 2012-01-12 08:04:46Z andrius 
;
_cod_original_sg_symbol_H-M 'P -1 '
_cod_original_formula_sum 'C116 H129 Cl1 N10 O10'
_cod_database_code 7152821

loop_
_symmetry_equiv_pos_as_xyz
x,y,z
-x,-y,-z

loop_
_atom_site_label
_atom_site_type_symbol
_atom_site_fract_x
_atom_site_fract_y
_atom_site_fract_z
_atom_site_U_iso_or_equiv
_atom_site_occupancy
_atom_site_adp_type
_atom_site_refinement_flags_posn
_atom_site_refinement_flags_adp
_atom_site_disorder_group
O101 O 0.3614(7) 0.2306(4) 0.8742(3) 0.1278 1.0000 Uani . . .
O102 O 0.5011(8) 0.2660(3) 0.8334(3) 0.1281 1.0000 Uani . . .
N103 N 0.3999(10) 0.2590(4) 0.8378(4) 0.1047 1.0000 Uani . . .
C104 C 0.3130(10) 0.2828(4) 0.7945(4) 0.0858 1.0000 Uani . . .
C105 C 0.3541(7) 0.3110(4) 0.7525(4) 0.0814 1.0000 Uani . . .
C106 C 0.2819(8) 0.3355(4) 0.7096(4) 0.0789 1.0000 Uani . . .
C107 C 0.1612(8) 0.3295(3) 0.7142(3) 0.0698 1.0000 Uani . . .
C108 C 0.1214(7) 0.2999(3) 0.7578(3) 0.0671 1.0000 Uani . . .
C109 C 0.1991(9) 0.2768(4) 0.7983(3) 0.0854 1.0000 Uani . . .
O110 O 0.4304(6) 0.3774(4) 0.6670(3) 0.1243 1.0000 Uani . . .
C111 C 0.3252(9) 0.3644(4) 0.6625(4) 0.0865 1.0000 Uani . . .
N112 N 0.2511(6) 0.3729(3) 0.6159(3) 0.0845 1.0000 Uani D . .
C113 C 0.2931(8) 0.3881(6) 0.5641(4) 0.1359 1.0000 Uani D . .
C114 C 0.2025(8) 0.4096(6) 0.5229(4) 0.1377 1.0000 Uani D . .
O115 O 0.2375(5) 0.4118(3) 0.4671(2) 0.1017 1.0000 Uani D . .
C116 C 0.1487(8) 0.4278(4) 0.4262(4) 0.0779 1.0000 Uani . . .
C117 C 0.1563(8) 0.4097(3) 0.3694(4) 0.0832 1.0000 Uani . . .
C118 C 0.0695(8) 0.4221(4) 0.3257(4) 0.0793 1.0000 Uani . . .
C119 C -0.0181(7) 0.4533(3) 0.3375(3) 0.0741 1.0000 Uani . . .
C120 C -0.0208(7) 0.4737(3) 0.3933(3) 0.0741 1.0000 Uani . . .
C121 C 0.0621(8) 0.4602(4) 0.4378(3) 0.0816 1.0000 Uani . . .
O122 O -0.1102(4) 0.4671(2) 0.2981(2) 0.0765 1.0000 Uani D . .
C123 C -0.1113(7) 0.4499(3) 0.2379(3) 0.0860 1.0000 Uani D . .
C124 C -0.1597(7) 0.3884(3) 0.2236(3) 0.0805 1.0000 Uani D . .
O125 O -0.2775(5) 0.3859(2) 0.2331(2) 0.0814 1.0000 Uani D . .
C126 C -0.3359(7) 0.3307(3) 0.2159(4) 0.1007 1.0000 Uani D . .
C127 C -0.4435(8) 0.3290(4) 0.2449(4) 0.0986 1.0000 Uani D . .
C128 C -0.5459(9) 0.3391(5) 0.2177(3) 0.1082 1.0000 Uani D . .
C129 C -0.6522(8) 0.3445(5) 0.2476(3) 0.1248 1.0000 Uani D . .
O130 O -0.6236(5) 0.3445(3) 0.3095(2) 0.1003 1.0000 Uani D . .
C131 C -0.6498(7) 0.2906(3) 0.3313(3) 0.0973 1.0000 Uani D . .
C132 C -0.6094(6) 0.2956(4) 0.3958(3) 0.0789 1.0000 Uani D . .
O133 O -0.4886(4) 0.2888(2) 0.4053(2) 0.0729 1.0000 Uani D . .
C134 C -0.4416(7) 0.2830(3) 0.4632(3) 0.0672 1.0000 Uani . . .
C135 C -0.4790(7) 0.3097(3) 0.5081(4) 0.0710 1.0000 Uani . . .
C136 C -0.4249(7) 0.3048(3) 0.5651(3) 0.0741 1.0000 Uani . . .
C137 C -0.3285(7) 0.2740(3) 0.5727(3) 0.0665 1.0000 Uani . . .
C138 C -0.2901(7) 0.2460(3) 0.5267(3) 0.0721 1.0000 Uani . . .
C139 C -0.3438(6) 0.2512(3) 0.4702(3) 0.0656 1.0000 Uani . . .
O140 O -0.2690(4) 0.2639(2) 0.6271(2) 0.0721 1.0000 Uani D . .
C141 C -0.2877(7) 0.3014(3) 0.6740(3) 0.0794 1.0000 Uani D . .
C142 C -0.2038(7) 0.2870(3) 0.7263(3) 0.0809 1.0000 Uani D . .
N143 N -0.0834(5) 0.2978(2) 0.7191(3) 0.0681 1.0000 Uani D . .
C144 C -0.0036(8) 0.2919(3) 0.7650(4) 0.0741 1.0000 Uani . . .
O145 O -0.0285(5) 0.2801(3) 0.8122(3) 0.0962 1.0000 Uani . . .
Cl1 Cl -0.01947(15) 0.33370(8) 0.58699(7) 0.0661 1.0000 Uani . . .
N51 N 0.0123(5) 0.2700(2) 0.4038(2) 0.0509 1.0000 Uani . . .
N52 N -0.0221(5) 0.2794(2) 0.3467(2) 0.0565 1.0000 Uani . . .
N53 N -0.1058(5) 0.3143(3) 0.3458(2) 0.0609 1.0000 Uani . . .
C54 C -0.1244(6) 0.3283(3) 0.4010(3) 0.0546 1.0000 Uani . . .
C55 C -0.0473(6) 0.3003(3) 0.4369(3) 0.0572 1.0000 Uani . . .
C56 C -0.2105(6) 0.3681(3) 0.4135(3) 0.0617 1.0000 Uani . . .
C57 C -0.2241(6) 0.3830(3) 0.4692(3) 0.0540 1.0000 Uani . . .
C58 C -0.3049(6) 0.4221(3) 0.4808(3) 0.0534 1.0000 Uani . . .
C59 C -0.3706(6) 0.4451(3) 0.4358(3) 0.0627 1.0000 Uani . . .
N60 N -0.3526(5) 0.4313(3) 0.3818(2) 0.0721 1.0000 Uani . . .
C61 C -0.2769(7) 0.3941(3) 0.3701(3) 0.0665 1.0000 Uani . . .
C62 C -0.4214(8) 0.4586(4) 0.3317(3) 0.0902 1.0000 Uani . . .
C63 C -0.3179(7) 0.4397(3) 0.5412(3) 0.0586 1.0000 Uani . . .
N64 N -0.4016(5) 0.4710(3) 0.5574(2) 0.0591 1.0000 Uani . . .
N65 N -0.3856(5) 0.4792(3) 0.6142(2) 0.0641 1.0000 Uani . . .
N66 N -0.2866(5) 0.4535(2) 0.6332(2) 0.0521 1.0000 Uani . . .
C67 C -0.2426(6) 0.4279(3) 0.5899(3) 0.0587 1.0000 Uani . . .
C68 C -0.2424(6) 0.4547(3) 0.6936(3) 0.0545 1.0000 Uani . . .
C69 C -0.1294(6) 0.4405(3) 0.7090(3) 0.0547 1.0000 Uani . . .
C70 C -0.0837(6) 0.4435(3) 0.7667(3) 0.0567 1.0000 Uani . . .
C71 C -0.1466(6) 0.4624(3) 0.8084(3) 0.0575 1.0000 Uani . . .
C72 C -0.0971(6) 0.4692(3) 0.8750(3) 0.0590 1.0000 Uani . . .
C73 C 0.0372(6) 0.4728(3) 0.8823(3) 0.0570 1.0000 Uani . . .
C74 C 0.0939(7) 0.4243(3) 0.8693(3) 0.0597 1.0000 Uani . . .
C75 C 0.2115(7) 0.4265(3) 0.8692(3) 0.0603 1.0000 Uani . . .
C76 C 0.2795(7) 0.4781(4) 0.8851(3) 0.0670 1.0000 Uani . . .
C77 C 0.4078(7) 0.4813(4) 0.8792(3) 0.0788 1.0000 Uani . . .
C78 C 0.4704(8) 0.4360(4) 0.9124(4) 0.1039 1.0000 Uani . . .
C79 C 0.4642(7) 0.5404(4) 0.8991(4) 0.0937 1.0000 Uani . . .
C80 C 0.4170(8) 0.4700(5) 0.8148(3) 0.1066 1.0000 Uani . . .
C81 C 0.2227(7) 0.5248(3) 0.9029(3) 0.0608 1.0000 Uani . . .
C82 C 0.1042(7) 0.5228(3) 0.9014(2) 0.0571 1.0000 Uani . . .
C83 C -0.1416(6) 0.5253(3) 0.9002(3) 0.0633 1.0000 Uani . . .
C84 C -0.1910(6) 0.5294(3) 0.9503(3) 0.0626 1.0000 Uani . . .
C85 C -0.2252(6) 0.5816(4) 0.9720(3) 0.0677 1.0000 Uani . . .
C86 C -0.2113(6) 0.6326(3) 0.9433(3) 0.0655 1.0000 Uani . . .
C87 C -0.2489(7) 0.6886(3) 0.9693(3) 0.0723 1.0000 Uani . . .
C88 C -0.2231(9) 0.7397(4) 0.9336(4) 0.0978 1.0000 Uani . . .
C89 C -0.1789(8) 0.7034(4) 1.0296(4) 0.0963 1.0000 Uani . . .
C90 C -0.3755(8) 0.6853(4) 0.9731(4) 0.0998 1.0000 Uani . . .
C91 C -0.1648(6) 0.6277(4) 0.8929(3) 0.0687 1.0000 Uani . . .
C92 C -0.1314(6) 0.5753(4) 0.8715(3) 0.0650 1.0000 Uani . . .
C93 C -0.1376(6) 0.4174(3) 0.9052(3) 0.0594 1.0000 Uani . . .
C94 C -0.2295(6) 0.3780(3) 0.8831(3) 0.0635 1.0000 Uani . . .
C95 C -0.2622(7) 0.3321(3) 0.9123(3) 0.0680 1.0000 Uani . U .
C96 C -0.2065(6) 0.3220(3) 0.9677(3) 0.0659 1.0000 Uani . U .
C97 C -0.1135(7) 0.3607(4) 0.9891(3) 0.0694 1.0000 Uani . U .
C98 C -0.0802(6) 0.4062(3) 0.9599(3) 0.0661 1.0000 Uani . . .
C201 C -0.2411(6) 0.2725(3) 1.0012(3) 0.0746 1.0000 Uani D U .
C202 C -0.1392(9) 0.2366(5) 1.0180(6) 0.1027 0.7500 Uani D U 1
C204 C -0.3393(10) 0.2333(5) 0.9689(5) 0.1095 0.7500 Uani D U 1
C102 C -0.2616(6) 0.4758(3) 0.7917(3) 0.0687 1.0000 Uani . . .
C103 C -0.3084(6) 0.4714(3) 0.7339(3) 0.0644 1.0000 Uani . . .
C145 C 0.1015(6) 0.2319(3) 0.4184(3) 0.0535 1.0000 Uani . . .
C146 C 0.1539(6) 0.2324(3) 0.4749(3) 0.0620 1.0000 Uani . . .
C147 C 0.2371(6) 0.1922(3) 0.4891(3) 0.0566 1.0000 Uani . . .
C148 C 0.2629(6) 0.1513(3) 0.4500(3) 0.0550 1.0000 Uani . . .
C149 C 0.3450(6) 0.1034(3) 0.4656(3) 0.0551 1.0000 Uani . . .
C150 C 0.2737(7) 0.0456(3) 0.4442(3) 0.0606 1.0000 Uani . . .
C110 C 0.3165(7) 0.0010(3) 0.4155(3) 0.0664 1.0000 Uani . . .
C151 C 0.2477(8) -0.0493(3) 0.3955(3) 0.0688 1.0000 Uani . . .
C112 C 0.1332(7) -0.0556(3) 0.4043(3) 0.0591 1.0000 Uani . . .
C152 C 0.0935(6) -0.0113(3) 0.4353(3) 0.0600 1.0000 Uani . . .
C153 C 0.1611(7) 0.0383(3) 0.4540(3) 0.0647 1.0000 Uani . . .
C115 C 0.0558(7) -0.1089(3) 0.3825(4) 0.0740 1.0000 Uani . . .
C154 C 0.0301(9) -0.1414(4) 0.4339(5) 0.1045 1.0000 Uani . . .
C155 C 0.1099(8) -0.1500(4) 0.3429(4) 0.0890 1.0000 Uani . . .
C156 C -0.0592(7) -0.0911(4) 0.3488(5) 0.1013 1.0000 Uani . . .
C157 C 0.4527(6) 0.1081(3) 0.4366(3) 0.0554 1.0000 Uani . . .
C158 C 0.5555(8) 0.0830(3) 0.4586(4) 0.0730 1.0000 Uani . . .
C159 C 0.6521(8) 0.0847(3) 0.4331(4) 0.0713 1.0000 Uani . . .
C122 C 0.6562(6) 0.1091(3) 0.3816(4) 0.0679 1.0000 Uani . . .
C160 C 0.5566(8) 0.1357(3) 0.3599(4) 0.0749 1.0000 Uani . . .
C161 C 0.4606(7) 0.1358(3) 0.3859(3) 0.0693 1.0000 Uani . . .
C125 C 0.7618(7) 0.1095(3) 0.3513(4) 0.0804 1.0000 Uani . . .
C162 C 0.7320(9) 0.0754(5) 0.2915(5) 0.1214 1.0000 Uani . . .
C163 C 0.7968(9) 0.1692(4) 0.3371(5) 0.1191 1.0000 Uani . . .
C164 C 0.8628(9) 0.0822(6) 0.3817(6) 0.1440 1.0000 Uani . . .
C165 C 0.3829(6) 0.1054(3) 0.5316(3) 0.0552 1.0000 Uani . . .
C130 C 0.4621(6) 0.1505(3) 0.5584(3) 0.0622 1.0000 Uani . . .
C166 C 0.4969(6) 0.1534(3) 0.6168(3) 0.0660 1.0000 Uani . . .
C167 C 0.4599(7) 0.1143(3) 0.6520(3) 0.0683 1.0000 Uani . . .
C133 C 0.4944(8) 0.1158(4) 0.7183(3) 0.0783 1.0000 Uani . . .
C168 C 0.3887(8) 0.1236(4) 0.7476(4) 0.0948 1.0000 Uani . . .
C169 C 0.5507(8) 0.0607(4) 0.7349(4) 0.0963 1.0000 Uani . . .
C170 C 0.5835(8) 0.1664(4) 0.7386(3) 0.0960 1.0000 Uani . . .
C171 C 0.3820(7) 0.0694(3) 0.6255(3) 0.0731 1.0000 Uani . . .
C172 C 0.3453(7) 0.0658(3) 0.5664(3) 0.0687 1.0000 Uani . . .
C173 C 0.2041(6) 0.1516(3) 0.3936(3) 0.0654 1.0000 Uani . . .
C140 C 0.1238(6) 0.1905(3) 0.3786(3) 0.0592 1.0000 Uani . . .
C203 C -0.2797(12) 0.2975(5) 1.0563(4) 0.1089 0.7500 Uani D U 1
H1051 H 0.4324 0.3154 0.7513 0.0990 1.0000 Uiso R . .
H1071 H 0.1069 0.3473 0.6857 0.0849 1.0000 Uiso R . .
H1091 H 0.1761 0.2573 0.8295 0.1180 1.0000 Uiso R . .
H1132 H 0.3611 0.4158 0.5738 0.1652 1.0000 Uiso R . .
H1131 H 0.3147 0.3535 0.5435 0.1655 1.0000 Uiso R . .
H1141 H 0.1871 0.4471 0.5390 0.1674 1.0000 Uiso R . .
H1142 H 0.1366 0.3831 0.5209 0.1672 1.0000 Uiso R . .
H1171 H 0.2184 0.3873 0.3625 0.1107 1.0000 Uiso R . .
H1181 H 0.0735 0.4095 0.2868 0.1046 1.0000 Uiso R . .
H1201 H -0.0827 0.4965 0.4022 0.1045 1.0000 Uiso R . .
H1211 H 0.0618 0.4745 0.4754 0.1109 1.0000 Uiso R . .
H1231 H -0.1631 0.4743 0.2165 0.1185 1.0000 Uiso R . .
H1232 H -0.0306 0.4534 0.2290 0.1182 1.0000 Uiso R . .
H1242 H -0.1145 0.3628 0.2476 0.0953 1.0000 Uiso R . .
H1241 H -0.1580 0.3768 0.1835 0.0950 1.0000 Uiso R . .
H1261 H -0.3576 0.3263 0.1729 0.1233 1.0000 Uiso R . .
H1262 H -0.2902 0.2989 0.2290 0.1232 1.0000 Uiso R . .
H1271 H -0.4389 0.3194 0.2833 0.1457 1.0000 Uiso R . .
H1281 H -0.5540 0.3461 0.1779 0.1380 1.0000 Uiso R . .
H1291 H -0.6863 0.3805 0.2400 0.1562 1.0000 Uiso R . .
H1292 H -0.7068 0.3131 0.2316 0.1564 1.0000 Uiso R . .
H1312 H -0.7351 0.2812 0.3262 0.1311 1.0000 Uiso R . .
H1311 H -0.6081 0.2595 0.3146 0.1312 1.0000 Uiso R . .
H1321 H -0.6229 0.3349 0.4102 0.1053 1.0000 Uiso R . .
H1322 H -0.6543 0.2671 0.4142 0.1061 1.0000 Uiso R . .
H1351 H -0.5425 0.3331 0.5026 0.0914 1.0000 Uiso R . .
H1361 H -0.4561 0.3230 0.5948 0.0999 1.0000 Uiso R . .
H1381 H -0.2253 0.2234 0.5330 0.0913 1.0000 Uiso R . .
H1391 H -0.3134 0.2349 0.4375 0.0818 1.0000 Uiso R . .
H1411 H -0.3677 0.2968 0.6815 0.1015 1.0000 Uiso R . .
H1412 H -0.2708 0.3418 0.6681 0.1016 1.0000 Uiso R . .
H1421 H -0.2169 0.3116 0.7588 0.1063 1.0000 Uiso R . .
H1422 H -0.2153 0.2468 0.7326 0.1066 1.0000 Uiso R . .
H551 H -0.0386 0.3032 0.4769 0.0711 1.0000 Uiso R . .
H571 H -0.1790 0.3673 0.4982 0.0648 1.0000 Uiso R . .
H591 H -0.4270 0.4702 0.4436 0.0885 1.0000 Uiso R . .
H611 H -0.2701 0.3840 0.3306 0.0846 1.0000 Uiso R . .
H622 H -0.3739 0.4664 0.3037 0.1495 1.0000 Uiso R . .
H621 H -0.4497 0.4931 0.3477 0.1489 1.0000 Uiso R . .
H623 H -0.4837 0.4308 0.3172 0.1488 1.0000 Uiso R . .
H671 H -0.1757 0.4060 0.5939 0.0710 1.0000 Uiso R . .
H691 H -0.0835 0.4294 0.6790 0.0723 1.0000 Uiso R . .
H701 H -0.0088 0.4315 0.7784 0.0784 1.0000 Uiso R . .
H741 H 0.0525 0.3900 0.8612 0.0794 1.0000 Uiso R . .
H751 H 0.2469 0.3949 0.8566 0.0771 1.0000 Uiso R . .
H781 H 0.5535 0.4393 0.9078 0.1587 1.0000 Uiso R . .
H782 H 0.4581 0.4415 0.9524 0.1596 1.0000 Uiso R . .
H783 H 0.4341 0.3996 0.8942 0.1590 1.0000 Uiso R . .
H791 H 0.5451 0.5396 0.8990 0.1631 1.0000 Uiso R . .
H793 H 0.4512 0.5498 0.9389 0.1630 1.0000 Uiso R . .
H792 H 0.4355 0.5694 0.8734 0.1631 1.0000 Uiso R . .
H801 H 0.4980 0.4699 0.8064 0.1693 1.0000 Uiso R . .
H803 H 0.3791 0.5008 0.7933 0.1692 1.0000 Uiso R . .
H802 H 0.3755 0.4329 0.8016 0.1694 1.0000 Uiso R . .
H811 H 0.2644 0.5593 0.9172 0.0785 1.0000 Uiso R . .
H821 H 0.0692 0.5563 0.9129 0.0710 1.0000 Uiso R . .
H841 H -0.1977 0.4978 0.9703 0.0828 1.0000 Uiso R . .
H851 H -0.2579 0.5830 1.0053 0.0875 1.0000 Uiso R . .
H881 H -0.2348 0.7735 0.9571 0.1610 1.0000 Uiso R . .
H883 H -0.1425 0.7387 0.9269 0.1615 1.0000 Uiso R . .
H882 H -0.2778 0.7355 0.8984 0.1614 1.0000 Uiso R . .
H891 H -0.2122 0.7357 1.0480 0.1466 1.0000 Uiso R . .
H892 H -0.1853 0.6709 1.0538 0.1459 1.0000 Uiso R . .
H893 H -0.0987 0.7123 1.0235 0.1466 1.0000 Uiso R . .
H901 H -0.3936 0.7246 0.9848 0.1568 1.0000 Uiso R . .
H902 H -0.3940 0.6572 1.0018 0.1563 1.0000 Uiso R . .
H903 H -0.4151 0.6740 0.9335 0.1566 1.0000 Uiso R . .
H911 H -0.1554 0.6598 0.8732 0.0909 1.0000 Uiso R . .
H921 H -0.0990 0.5740 0.8378 0.0834 1.0000 Uiso R . .
H941 H -0.2702 0.3822 0.8468 0.0811 1.0000 Uiso R . .
H951 H -0.3239 0.3071 0.8957 0.0884 1.0000 Uiso R . .
H971 H -0.0697 0.3559 1.0262 0.0788 1.0000 Uiso R . .
H981 H -0.0200 0.4314 0.9753 0.0839 1.0000 Uiso R . .
H1021 H -0.3053 0.4879 0.8201 0.0919 1.0000 Uiso R . .
H1031 H -0.3865 0.4802 0.7225 0.0833 1.0000 Uiso R . .
H1461 H 0.1323 0.2599 0.5009 0.0757 1.0000 Uiso R . .
H1471 H 0.2755 0.1931 0.5286 0.0693 1.0000 Uiso R . .
H1101 H 0.3932 0.0044 0.4075 0.0852 1.0000 Uiso R . .
H1511 H 0.2770 -0.0801 0.3774 0.0842 1.0000 Uiso R . .
H1521 H 0.0196 -0.0151 0.4430 0.0859 1.0000 Uiso R . .
H1531 H 0.1295 0.0679 0.4742 0.0868 1.0000 Uiso R . .
H1541 H 0.0207 -0.1832 0.4248 0.1553 1.0000 Uiso R . .
H1543 H 0.0896 -0.1355 0.4673 0.1551 1.0000 Uiso R . .
H1542 H -0.0407 -0.1292 0.4475 0.1555 1.0000 Uiso R . .
H1551 H 0.0547 -0.1817 0.3289 0.1316 1.0000 Uiso R . .
H1553 H 0.1780 -0.1651 0.3631 0.1322 1.0000 Uiso R . .
H1552 H 0.1307 -0.1298 0.3106 0.1326 1.0000 Uiso R . .
H1561 H -0.1101 -0.1258 0.3361 0.1631 1.0000 Uiso R . .
H1562 H -0.0945 -0.0655 0.3748 0.1628 1.0000 Uiso R . .
H1563 H -0.0390 -0.0707 0.3156 0.1635 1.0000 Uiso R . .
H1581 H 0.5559 0.0630 0.4933 0.0871 1.0000 Uiso R . .
H1591 H 0.7165 0.0681 0.4501 0.0955 1.0000 Uiso R . .
H1601 H 0.5561 0.1552 0.3250 0.0923 1.0000 Uiso R . .
H1611 H 0.3935 0.1536 0.3702 0.0883 1.0000 Uiso R . .
H1622 H 0.7984 0.0771 0.2730 0.1810 1.0000 Uiso R . .
H1621 H 0.7080 0.0364 0.2971 0.1814 1.0000 Uiso R . .
H1623 H 0.6698 0.0931 0.2705 0.1811 1.0000 Uiso R . .
H1631 H 0.8617 0.1660 0.3176 0.1895 1.0000 Uiso R . .
H1633 H 0.8136 0.1917 0.3734 0.1892 1.0000 Uiso R . .
H1632 H 0.7317 0.1830 0.3137 0.1893 1.0000 Uiso R . .
H1641 H 0.9185 0.0802 0.3544 0.2242 1.0000 Uiso R . .
H1643 H 0.8913 0.1088 0.4155 0.2242 1.0000 Uiso R . .
H1642 H 0.8383 0.0437 0.3929 0.2240 1.0000 Uiso R . .
H1301 H 0.4902 0.1776 0.5357 0.0811 1.0000 Uiso R . .
H1661 H 0.5489 0.1845 0.6329 0.0837 1.0000 Uiso R . .
H1681 H 0.4031 0.1221 0.7899 0.1523 1.0000 Uiso R . .
H1683 H 0.3535 0.1596 0.7371 0.1522 1.0000 Uiso R . .
H1682 H 0.3310 0.0920 0.7330 0.1523 1.0000 Uiso R . .
H1691 H 0.5773 0.0625 0.7759 0.1579 1.0000 Uiso R . .
H1693 H 0.6131 0.0592 0.7131 0.1579 1.0000 Uiso R . .
H1692 H 0.4977 0.0287 0.7234 0.1584 1.0000 Uiso R . .
H1701 H 0.6060 0.1665 0.7789 0.1490 1.0000 Uiso R . .
H1702 H 0.6495 0.1605 0.7200 0.1494 1.0000 Uiso R . .
H1703 H 0.5481 0.2017 0.7305 0.1493 1.0000 Uiso R . .
H1711 H 0.3519 0.0416 0.6478 0.0893 1.0000 Uiso R . .
H1721 H 0.2915 0.0357 0.5495 0.0812 1.0000 Uiso R . .
H1731 H 0.2226 0.1230 0.3667 0.0794 1.0000 Uiso R . .
H1401 H 0.0834 0.1887 0.3402 0.0741 1.0000 Uiso R . .
H1431 H -0.0641 0.3082 0.6854 0.0918 1.0000 Uiso R . .
H1121 H 0.1746 0.3694 0.6161 0.1109 1.0000 Uiso R . .
C302 C -0.166(2) 0.2717(14) 1.0593(8) 0.1120 0.2500 Uani D U 2
C303 C -0.3658(12) 0.2775(15) 1.0096(13) 0.1029 0.2500 Uani D U 2
C304 C -0.230(3) 0.2174(9) 0.9651(12) 0.0935 0.2500 Uani D U 2
H2021 H -0.1630 0.2056 1.0388 0.1340 0.7500 Uiso R . 1
H2022 H -0.0799 0.2597 1.0416 0.1340 0.7500 Uiso R . 1
H2023 H -0.1110 0.2219 0.9846 0.1340 0.7500 Uiso R . 1
H2041 H -0.3573 0.2033 0.9922 0.1437 0.7500 Uiso R . 1
H2042 H -0.4048 0.2551 0.9600 0.1437 0.7500 Uiso R . 1
H2043 H -0.3176 0.2174 0.9342 0.1437 0.7500 Uiso R . 1
H2031 H -0.3030 0.2671 1.0779 0.1358 0.7500 Uiso R . 1
H2032 H -0.2172 0.3198 1.0784 0.1358 0.7500 Uiso R . 1
H2033 H -0.3423 0.3209 1.0470 0.1358 0.7500 Uiso R . 1
H3021 H -0.1886 0.2406 1.0802 0.1329 0.2500 Uiso R . 2
H3022 H -0.1690 0.3068 1.0814 0.1329 0.2500 Uiso R . 2
H3023 H -0.0896 0.2676 1.0515 0.1329 0.2500 Uiso R . 2
H3031 H -0.3886 0.2464 1.0304 0.1279 0.2500 Uiso R . 2
H3032 H -0.3702 0.3125 1.0314 0.1279 0.2500 Uiso R . 2
H3033 H -0.4154 0.2773 0.9739 0.1279 0.2500 Uiso R . 2
H3041 H -0.2525 0.1853 0.9847 0.1371 0.2500 Uiso R . 2
H3042 H -0.1535 0.2141 0.9575 0.1371 0.2500 Uiso R . 2
H3043 H -0.2804 0.2185 0.9299 0.1371 0.2500 Uiso R . 2

loop_
_atom_site_aniso_label
_atom_site_aniso_U_11
_atom_site_aniso_U_22
_atom_site_aniso_U_33
_atom_site_aniso_U_23
_atom_site_aniso_U_13
_atom_site_aniso_U_12
O101 0.120(7) 0.169(7) 0.088(5) 0.019(5) -0.029(5) 0.057(5)
O102 0.088(6) 0.152(6) 0.123(6) -0.007(4) -0.058(5) 0.024(5)
N103 0.096(8) 0.134(7) 0.072(6) -0.001(5) -0.035(6) 0.032(6)
C104 0.096(9) 0.093(6) 0.056(6) -0.006(5) -0.036(6) 0.029(6)
C105 0.056(6) 0.107(6) 0.069(6) -0.015(5) -0.029(5) 0.018(5)
C106 0.064(7) 0.098(6) 0.066(6) -0.012(5) -0.018(5) 0.023(5)
C107 0.074(7) 0.084(5) 0.044(4) -0.006(4) -0.014(4) 0.008(4)
C108 0.052(6) 0.084(5) 0.058(5) 0.002(4) -0.022(4) 0.011(4)
C109 0.078(8) 0.105(7) 0.060(5) -0.013(4) -0.028(5) 0.021(5)
O110 0.064(5) 0.220(8) 0.074(4) -0.003(4) -0.026(4) -0.016(5)
C111 0.074(8) 0.120(7) 0.053(6) -0.010(5) -0.024(6) -0.006(5)
N112 0.049(4) 0.147(6) 0.057(4) 0.017(4) 0.001(4) 0.005(4)
C113 0.065(7) 0.259(15) 0.077(7) 0.028(8) -0.008(6) -0.018(8)
C114 0.111(9) 0.209(13) 0.086(7) 0.088(8) -0.032(7) -0.023(8)
O115 0.103(5) 0.116(5) 0.077(4) 0.024(3) -0.023(4) 0.006(4)
C116 0.072(6) 0.085(6) 0.067(6) 0.020(5) -0.028(5) 0.003(5)
C117 0.084(7) 0.079(5) 0.079(6) 0.006(5) -0.010(5) -0.003(4)
C118 0.073(6) 0.092(6) 0.069(5) 0.019(4) -0.013(5) 0.019(5)
C119 0.068(6) 0.082(5) 0.065(6) 0.017(4) -0.023(5) 0.013(5)
C120 0.078(6) 0.085(5) 0.054(5) 0.010(4) -0.010(4) 0.002(4)
C121 0.093(7) 0.083(6) 0.063(5) 0.014(4) -0.012(5) 0.007(5)
O122 0.070(4) 0.091(4) 0.063(3) 0.006(3) -0.010(3) 0.007(3)
C123 0.102(7) 0.096(6) 0.051(5) -0.001(4) -0.017(4) 0.011(5)
C124 0.078(7) 0.115(7) 0.043(4) 0.000(4) -0.006(4) 0.007(5)
O125 0.077(5) 0.109(4) 0.052(3) 0.007(3) -0.010(3) -0.001(3)
C126 0.104(9) 0.122(8) 0.067(6) -0.006(5) -0.007(6) -0.009(6)
C127 0.079(8) 0.117(7) 0.094(7) 0.011(5) -0.005(7) 0.002(6)
C128 0.084(8) 0.158(10) 0.077(6) 0.016(6) -0.003(6) -0.015(7)
C129 0.107(9) 0.184(11) 0.073(7) 0.036(7) -0.028(6) -0.011(8)
O130 0.095(5) 0.132(5) 0.070(4) 0.028(4) -0.010(3) 0.005(4)
C131 0.078(7) 0.118(7) 0.088(6) 0.033(6) -0.026(5) 0.007(5)
C132 0.055(6) 0.108(6) 0.072(5) 0.030(5) -0.006(4) 0.005(4)
O133 0.058(4) 0.097(4) 0.060(3) 0.011(3) -0.011(3) 0.013(3)
C134 0.055(6) 0.069(5) 0.072(6) 0.007(4) -0.009(4) 0.006(4)
C135 0.052(5) 0.079(5) 0.077(6) 0.002(4) -0.009(5) 0.015(4)
C136 0.058(6) 0.080(5) 0.076(6) 0.001(4) -0.019(4) 0.015(4)
C137 0.053(5) 0.064(5) 0.074(6) 0.018(4) -0.024(4) -0.006(4)
C138 0.072(6) 0.068(5) 0.071(6) 0.003(4) -0.011(5) 0.012(4)
C139 0.050(5) 0.077(5) 0.066(5) 0.014(4) -0.009(4) 0.004(4)
O140 0.064(4) 0.078(3) 0.067(3) 0.002(3) -0.015(3) 0.004(3)
C141 0.076(6) 0.072(5) 0.081(6) 0.007(5) -0.017(5) 0.000(4)
C142 0.074(7) 0.077(5) 0.080(6) 0.005(4) -0.025(5) -0.005(4)
N143 0.052(5) 0.077(4) 0.068(4) 0.008(3) -0.016(4) -0.001(3)
C144 0.078(8) 0.078(5) 0.055(5) 0.004(4) -0.025(5) 0.003(4)
O145 0.090(5) 0.131(5) 0.059(4) 0.019(3) -0.020(3) 0.004(4)
Cl1 0.0541(12) 0.0876(12) 0.0511(10) 0.0085(9) -0.0152(8) 0.0133(9)
N51 0.044(4) 0.062(3) 0.048(4) 0.012(3) 0.003(3) 0.018(3)
N52 0.050(4) 0.074(4) 0.042(3) 0.008(3) -0.012(3) 0.022(3)
N53 0.046(4) 0.083(4) 0.051(4) 0.010(3) -0.009(3) 0.020(3)
C54 0.054(5) 0.066(4) 0.041(4) 0.011(3) -0.011(3) 0.017(4)
C55 0.049(5) 0.061(4) 0.058(4) 0.015(4) -0.012(4) 0.012(4)
C56 0.062(5) 0.068(5) 0.047(5) 0.013(4) -0.023(4) 0.005(4)
C57 0.047(5) 0.062(4) 0.048(5) 0.014(3) -0.017(3) 0.013(4)
C58 0.048(5) 0.072(4) 0.034(4) 0.013(3) -0.017(3) 0.002(4)
C59 0.066(5) 0.094(5) 0.026(4) 0.008(3) -0.007(3) 0.026(4)
N60 0.073(5) 0.102(5) 0.042(4) 0.021(3) -0.011(3) 0.044(4)
C61 0.067(6) 0.078(5) 0.051(4) 0.008(4) -0.012(4) 0.022(4)
C62 0.101(7) 0.129(7) 0.045(4) 0.029(4) -0.004(4) 0.059(6)
C63 0.060(5) 0.067(4) 0.046(5) 0.016(3) -0.006(4) 0.008(4)
N64 0.051(4) 0.086(4) 0.038(4) 0.005(3) -0.011(3) 0.022(3)
N65 0.051(4) 0.088(4) 0.049(4) 0.008(3) -0.019(3) 0.033(3)
N66 0.048(4) 0.067(3) 0.037(3) 0.001(3) -0.010(3) 0.014(3)
C67 0.054(5) 0.068(4) 0.045(4) 0.013(4) -0.027(4) 0.013(4)
C68 0.058(5) 0.074(4) 0.030(4) 0.006(3) -0.005(4) 0.018(4)
C69 0.049(5) 0.074(4) 0.038(4) 0.001(3) -0.010(3) 0.019(4)
C70 0.055(5) 0.070(4) 0.040(4) 0.001(3) -0.010(4) 0.013(4)
C71 0.046(5) 0.084(5) 0.037(4) 0.008(3) -0.014(4) 0.004(4)
C72 0.050(5) 0.089(5) 0.033(4) 0.011(4) -0.017(3) 0.012(4)
C73 0.048(5) 0.091(6) 0.029(3) 0.013(3) -0.010(3) 0.019(5)
C74 0.039(6) 0.093(6) 0.042(4) 0.011(4) -0.011(3) 0.007(4)
C75 0.057(6) 0.090(6) 0.030(4) -0.002(3) -0.009(3) 0.014(4)
C76 0.067(7) 0.094(6) 0.034(4) 0.007(4) -0.016(4) 0.014(5)
C77 0.050(6) 0.117(7) 0.063(5) 0.003(5) -0.014(4) 0.011(5)
C78 0.062(6) 0.137(8) 0.105(7) 0.015(6) -0.022(5) 0.017(6)
C79 0.061(6) 0.115(7) 0.095(6) -0.010(5) -0.009(5) -0.006(5)
C80 0.077(7) 0.186(10) 0.053(5) -0.002(6) 0.008(4) -0.008(6)
C81 0.051(6) 0.081(5) 0.044(4) 0.016(4) -0.017(4) 0.002(4)
C82 0.058(6) 0.080(5) 0.027(3) 0.002(3) -0.015(3) 0.006(4)
C83 0.047(5) 0.094(6) 0.042(4) 0.018(4) -0.027(4) 0.010(4)
C84 0.055(5) 0.095(6) 0.032(4) 0.001(4) -0.016(4) 0.013(4)
C85 0.047(5) 0.109(7) 0.042(4) 0.004(4) -0.013(3) 0.020(4)
C86 0.051(5) 0.087(6) 0.050(5) 0.005(4) -0.023(4) 0.008(4)
C87 0.066(6) 0.093(6) 0.052(4) 0.008(4) -0.017(4) 0.020(4)
C88 0.109(8) 0.108(7) 0.069(5) 0.001(5) -0.016(5) 0.018(6)
C89 0.108(8) 0.099(6) 0.072(6) -0.010(5) -0.018(5) 0.011(5)
C90 0.085(8) 0.116(7) 0.093(6) -0.006(5) -0.010(5) 0.032(5)
C91 0.059(5) 0.099(6) 0.045(5) 0.017(4) -0.010(4) 0.009(4)
C92 0.045(5) 0.095(6) 0.050(4) 0.003(4) -0.012(3) 0.013(4)
C93 0.052(5) 0.085(5) 0.037(4) 0.005(4) -0.013(4) 0.019(4)
C94 0.052(5) 0.096(6) 0.036(4) 0.006(4) -0.016(4) 0.008(4)
C95 0.060(5) 0.091(5) 0.048(4) 0.007(3) -0.008(4) 0.003(4)
C96 0.051(5) 0.087(4) 0.053(4) 0.007(3) -0.019(3) 0.009(3)
C97 0.062(6) 0.097(5) 0.045(4) 0.011(4) -0.010(4) 0.009(4)
C98 0.052(5) 0.094(6) 0.045(4) 0.005(4) -0.022(4) 0.005(4)
C201 0.071(4) 0.090(4) 0.056(3) 0.011(2) -0.016(3) 0.007(3)
C202 0.079(6) 0.098(8) 0.130(10) 0.047(7) -0.004(6) 0.012(5)
C204 0.108(8) 0.126(10) 0.079(7) 0.028(5) -0.031(7) -0.035(6)
C102 0.051(5) 0.108(6) 0.043(5) 0.006(4) -0.008(4) 0.016(4)
C103 0.053(5) 0.096(5) 0.038(4) 0.007(4) -0.019(4) 0.019(4)
C145 0.049(5) 0.057(4) 0.050(4) 0.003(3) -0.009(4) 0.010(4)
C146 0.059(5) 0.075(5) 0.050(4) 0.002(3) -0.005(4) 0.022(4)
C147 0.043(5) 0.069(5) 0.053(4) 0.005(4) -0.013(3) 0.011(4)
C148 0.049(5) 0.060(4) 0.053(4) 0.005(4) -0.006(4) 0.009(3)
C149 0.037(5) 0.062(4) 0.063(4) 0.008(3) -0.008(4) 0.010(3)
C150 0.041(6) 0.073(5) 0.063(4) 0.015(4) -0.017(4) 0.019(4)
C110 0.050(5) 0.069(5) 0.074(5) 0.007(4) -0.014(4) 0.014(4)
C151 0.063(7) 0.071(5) 0.069(5) -0.001(4) -0.009(4) 0.023(4)
C112 0.054(6) 0.058(5) 0.059(4) 0.002(4) -0.019(4) 0.019(4)
C152 0.050(5) 0.059(5) 0.065(4) 0.004(4) -0.011(4) 0.008(4)
C153 0.054(6) 0.068(5) 0.069(5) 0.001(4) -0.004(4) 0.020(4)
C115 0.055(5) 0.077(5) 0.086(6) -0.009(5) 0.002(4) 0.008(4)
C154 0.116(8) 0.075(6) 0.127(8) -0.009(6) 0.043(7) -0.002(5)
C155 0.078(6) 0.083(6) 0.098(6) -0.011(5) -0.005(5) 0.000(5)
C156 0.041(5) 0.104(7) 0.145(8) -0.021(6) -0.020(5) 0.006(4)
C157 0.034(5) 0.062(4) 0.064(5) -0.002(4) -0.011(4) 0.006(3)
C158 0.050(6) 0.075(5) 0.087(6) 0.006(4) -0.017(5) 0.012(4)
C159 0.042(6) 0.076(5) 0.091(6) 0.003(5) -0.012(5) 0.016(4)
C122 0.035(5) 0.071(5) 0.093(6) 0.003(4) -0.007(5) 0.014(4)
C160 0.055(6) 0.085(6) 0.084(5) 0.016(4) 0.002(5) 0.007(4)
C161 0.044(6) 0.093(6) 0.067(5) 0.010(4) -0.010(4) 0.011(4)
C125 0.046(6) 0.079(6) 0.114(7) 0.002(5) 0.004(5) 0.011(4)
C162 0.094(8) 0.134(9) 0.136(9) 0.009(7) 0.022(7) -0.015(6)
C163 0.080(8) 0.104(8) 0.180(11) 0.027(7) 0.034(7) 0.003(6)
C164 0.062(7) 0.205(13) 0.180(12) 0.072(10) 0.032(7) 0.043(8)
C165 0.040(5) 0.072(5) 0.053(4) 0.015(4) -0.005(4) 0.019(4)
C130 0.054(5) 0.069(5) 0.060(5) 0.011(4) -0.010(4) 0.013(4)
C166 0.059(5) 0.075(5) 0.060(5) 0.006(4) -0.005(4) 0.001(4)
C167 0.065(5) 0.071(5) 0.062(5) 0.010(4) -0.017(4) 0.005(4)
C133 0.075(7) 0.092(6) 0.062(5) 0.013(4) -0.011(5) 0.001(5)
C168 0.075(7) 0.125(7) 0.079(6) 0.009(5) -0.006(5) 0.007(5)
C169 0.102(7) 0.107(7) 0.073(6) 0.027(5) -0.021(5) 0.009(5)
C170 0.109(8) 0.113(7) 0.054(5) -0.001(5) -0.017(5) -0.016(6)
C171 0.070(6) 0.074(5) 0.071(6) 0.016(4) -0.006(4) 0.001(4)
C172 0.069(6) 0.071(5) 0.057(5) 0.013(4) -0.023(4) 0.005(4)
C173 0.063(5) 0.076(5) 0.055(5) 0.005(4) -0.007(4) 0.023(4)
C140 0.043(5) 0.081(5) 0.049(4) 0.010(4) -0.012(3) 0.011(4)
C203 0.142(12) 0.118(9) 0.068(6) 0.012(5) 0.016(6) 0.014(7)
C302 0.111(16) 0.10(2) 0.103(14) 0.047(8) -0.063(14) -0.006(13)
C303 0.069(8) 0.14(2) 0.10(2) 0.048(12) -0.007(10) 0.005(12)
C304 0.07(2) 0.087(6) 0.122(18) 0.002(11) 0.021(11) 0.010(17)

loop_
_atom_type_symbol
_atom_type_scat_dispersion_real
_atom_type_scat_dispersion_imag
_atom_type_scat_Cromer_Mann_a1
_atom_type_scat_Cromer_Mann_b1
_atom_type_scat_Cromer_Mann_a2
_atom_type_scat_Cromer_Mann_b2
_atom_type_scat_Cromer_Mann_a3
_atom_type_scat_Cromer_Mann_b3
_atom_type_scat_Cromer_Mann_a4
_atom_type_scat_Cromer_Mann_b4
_atom_type_scat_Cromer_Mann_c
_atom_type_scat_source
C 0.0100 0.0050 2.3100 20.8439 1.0200 10.2075 1.5886 0.5687 0.8650 51.6512 0.2156 'International Tables Vol C 4.2.6.8 and 6.1.1.4'
H 0.0000 0.0000 0.4930 10.5109 0.3229 26.1257 0.1402 3.1424 0.0408 57.7998 0.0030 'International Tables Vol C 4.2.6.8 and 6.1.1.4'
N 0.0170 0.0100 12.2126 0.0057 3.1322 9.8933 2.0125 28.9975 1.1663 0.5826 -11.5290 'International Tables Vol C 4.2.6.8 and 6.1.1.4'
O 0.0290 0.0190 3.0485 13.2771 2.2868 5.7011 1.5463 0.3239 0.8670 32.9089 0.2508 'International Tables Vol C 4.2.6.8 and 6.1.1.4'
Cl 0.2770 0.4370 11.4604 0.0104 7.1964 1.1662 6.2556 18.5194 1.6455 47.7784 -9.5574 'International Tables Vol C 4.2.6.8 and 6.1.1.4'

loop_
_geom_angle_atom_site_label_1
_geom_angle_atom_site_label_2
_geom_angle_atom_site_label_3
_geom_angle
_geom_angle_publ_flag
O101 N103 O102 124.8(9) yes
O101 N103 C104 116.1(11) yes
O102 N103 C104 118.9(11) yes
N103 C104 C105 116.5(11) yes
N103 C104 C109 120.9(11) yes
C105 C104 C109 122.5(8) yes
C104 C105 C106 122.2(9) yes
C104 C105 H1051 121.0 no
C106 C105 H1051 116.7 no
C105 C106 C107 114.9(9) yes
C105 C106 C111 122.7(9) yes
C107 C106 C111 122.4(7) yes
C106 C107 C108 121.6(7) yes
C106 C107 H1071 117.9 no
C108 C107 H1071 120.5 no
C107 C108 C109 119.6(9) yes
C107 C108 C144 124.2(7) yes
C109 C108 C144 116.2(9) yes
C108 C109 C104 119.2(9) yes
C108 C109 H1091 122.5 no
C104 C109 H1091 118.3 no
C106 C111 O110 118.4(8) yes
C106 C111 N112 118.5(9) yes
O110 C111 N112 123.0(9) yes
C111 N112 C113 119.9(7) yes
C111 N112 H1121 121.2 no
C113 N112 H1121 119.0 no
N112 C113 C114 111.8(7) yes
N112 C113 H1132 109.9 no
C114 C113 H1132 112.4 no
N112 C113 H1131 109.7 no
C114 C113 H1131 103.2 no
H1132 C113 H1131 109.7 no
C113 C114 O115 111.0(8) yes
C113 C114 H1141 105.9 no
O115 C114 H1141 112.6 no
C113 C114 H1142 106.3 no
O115 C114 H1142 109.7 no
H1141 C114 H1142 111.1 no
C114 O115 C116 111.7(7) yes
O115 C116 C117 115.2(9) yes
O115 C116 C121 125.0(8) yes
C117 C116 C121 119.8(7) yes
C116 C117 C118 119.3(9) yes
C116 C117 H1171 118.0 no
C118 C117 H1171 122.6 no
C117 C118 C119 120.8(8) yes
C117 C118 H1181 119.9 no
C119 C118 H1181 119.3 no
C118 C119 C120 119.2(7) yes
C118 C119 O122 126.0(8) yes
C120 C119 O122 114.8(8) yes
C119 C120 C121 121.1(8) yes
C119 C120 H1201 120.0 no
C121 C120 H1201 118.8 no
C120 C121 C116 119.7(8) yes
C120 C121 H1211 121.5 no
C116 C121 H1211 118.8 no
C119 O122 C123 118.4(6) yes
O122 C123 C124 111.4(5) yes
O122 C123 H1231 106.0 no
C124 C123 H1231 107.4 no
O122 C123 H1232 108.8 no
C124 C123 H1232 109.4 no
H1231 C123 H1232 113.9 no
C123 C124 O125 107.7(5) yes
C123 C124 H1242 109.8 no
O125 C124 H1242 111.5 no
C123 C124 H1241 110.9 no
O125 C124 H1241 108.1 no
H1242 C124 H1241 108.8 no
C124 O125 C126 112.7(5) yes
O125 C126 C127 105.9(6) yes
O125 C126 H1261 110.4 no
C127 C126 H1261 110.2 no
O125 C126 H1262 112.8 no
C127 C126 H1262 107.7 no
H1261 C126 H1262 109.8 no
C126 C127 C128 122.6(6) yes
C126 C127 H1271 119.9 no
C128 C127 H1271 117.5 no
C127 C128 C129 123.4(6) yes
C127 C128 H1281 119.2 no
C129 C128 H1281 117.3 no
C128 C129 O130 111.8(6) yes
C128 C129 H1291 110.4 no
O130 C129 H1291 106.1 no
C128 C129 H1292 107.0 no
O130 C129 H1292 112.4 no
H1291 C129 H1292 109.2 no
C129 O130 C131 113.3(6) yes
O130 C131 C132 107.7(5) yes
O130 C131 H1312 111.4 no
C132 C131 H1312 106.1 no
O130 C131 H1311 111.8 no
C132 C131 H1311 107.3 no
H1312 C131 H1311 112.2 no
C131 C132 O133 108.2(5) yes
C131 C132 H1321 107.4 no
O133 C132 H1321 108.1 no
C131 C132 H1322 109.1 no
O133 C132 H1322 113.5 no
H1321 C132 H1322 110.3 no
C132 O133 C134 114.7(5) yes
O133 C134 C135 124.0(7) yes
O133 C134 C139 114.3(7) yes
C135 C134 C139 121.4(7) yes
C134 C135 C136 121.7(7) yes
C134 C135 H1351 120.6 no
C136 C135 H1351 117.7 no
C135 C136 C137 117.6(8) yes
C135 C136 H1361 118.2 no
C137 C136 H1361 124.2 no
C136 C137 C138 121.1(7) yes
C136 C137 O140 123.4(8) yes
C138 C137 O140 115.2(7) yes
C137 C138 C139 121.0(7) yes
C137 C138 H1381 120.0 no
C139 C138 H1381 119.0 no
C138 C139 C134 117.1(7) yes
C138 C139 H1391 121.8 no
C134 C139 H1391 121.0 no
C137 O140 C141 116.7(6) yes
O140 C141 C142 107.1(6) yes
O140 C141 H1411 111.1 no
C142 C141 H1411 110.7 no
O140 C141 H1412 113.0 no
C142 C141 H1412 106.6 no
H1411 C141 H1412 108.2 no
C141 C142 N143 112.8(7) yes
C141 C142 H1421 108.1 no
N143 C142 H1421 106.7 no
C141 C142 H1422 109.2 no
N143 C142 H1422 107.7 no
H1421 C142 H1422 112.3 no
C142 N143 C144 117.1(7) yes
C142 N143 H1431 121.0 no
C144 N143 H1431 121.9 no
C108 C144 N143 118.1(8) yes
C108 C144 O145 119.1(7) yes
N143 C144 O145 122.8(9) yes
N52 N51 C55 110.2(5) yes
N52 N51 C145 119.3(5) yes
C55 N51 C145 130.5(5) yes
N51 N52 N53 106.3(5) yes
N52 N53 C54 109.5(5) yes
N53 C54 C55 107.3(6) yes
N53 C54 C56 121.9(5) yes
C55 C54 C56 130.8(7) yes
C54 C55 N51 106.6(6) yes
C54 C55 H551 125.8 no
N51 C55 H551 127.6 no
C54 C56 C57 120.7(6) yes
C54 C56 C61 121.5(7) yes
C57 C56 C61 117.8(7) yes
C56 C57 C58 120.3(6) yes
C56 C57 H571 118.7 no
C58 C57 H571 121.1 no
C57 C58 C59 119.2(6) yes
C57 C58 C63 120.5(6) yes
C59 C58 C63 120.3(6) yes
C58 C59 N60 119.3(6) yes
C58 C59 H591 119.2 no
N60 C59 H591 121.5 no
C59 N60 C61 122.1(6) yes
C59 N60 C62 119.7(6) yes
C61 N60 C62 118.2(6) yes
C56 C61 N60 121.3(7) yes
C56 C61 H611 119.6 no
N60 C61 H611 119.1 no
N60 C62 H622 109.8 no
N60 C62 H621 106.5 no
H622 C62 H621 111.9 no
N60 C62 H623 105.0 no
H622 C62 H623 112.0 no
H621 C62 H623 111.3 no
C58 C63 N64 125.5(6) yes
C58 C63 C67 125.2(7) yes
N64 C63 C67 109.2(6) yes
C63 N64 N65 109.2(5) yes
N64 N65 N66 106.0(5) yes
N65 N66 C67 111.8(5) yes
N65 N66 C68 121.0(6) yes
C67 N66 C68 127.2(5) yes
C63 C67 N66 103.7(6) yes
C63 C67 H671 131.0 no
N66 C67 H671 125.3 no
N66 C68 C69 117.7(6) yes
N66 C68 C103 120.8(6) yes
C69 C68 C103 121.5(6) yes
C68 C69 C70 118.7(6) yes
C68 C69 H691 119.7 no
C70 C69 H691 121.6 no
C69 C70 C71 121.2(6) yes
C69 C70 H701 120.2 no
C71 C70 H701 118.5 no
C70 C71 C72 123.5(6) yes
C70 C71 C102 118.9(6) yes
C72 C71 C102 117.6(6) yes
C71 C72 C73 109.0(5) yes
C71 C72 C83 107.5(5) yes
C73 C72 C83 110.7(6) yes
C71 C72 C93 110.2(6) yes
C73 C72 C93 108.7(5) yes
C83 C72 C93 110.7(6) yes
C72 C73 C74 119.4(7) yes
C72 C73 C82 123.1(7) yes
C74 C73 C82 117.6(7) yes
C73 C74 C75 121.6(7) yes
C73 C74 H741 119.1 no
C75 C74 H741 119.3 no
C74 C75 C76 120.9(7) yes
C74 C75 H751 120.7 no
C76 C75 H751 118.3 no
C75 C76 C77 120.2(7) yes
C75 C76 C81 116.5(7) yes
C77 C76 C81 123.2(8) yes
C76 C77 C78 111.1(8) yes
C76 C77 C79 111.4(7) yes
C78 C77 C79 110.0(7) yes
C76 C77 C80 107.4(6) yes
C78 C77 C80 108.5(8) yes
C79 C77 C80 108.3(8) yes
C77 C78 H781 109.1 no
C77 C78 H782 107.7 no
H781 C78 H782 112.8 no
C77 C78 H783 104.5 no
H781 C78 H783 110.6 no
H782 C78 H783 111.7 no
C77 C79 H791 109.2 no
C77 C79 H793 108.9 no
H791 C79 H793 107.9 no
C77 C79 H792 111.6 no
H791 C79 H792 107.7 no
H793 C79 H792 111.5 no
C77 C80 H801 113.8 no
C77 C80 H803 108.5 no
H801 C80 H803 107.4 no
C77 C80 H802 107.6 no
H801 C80 H802 110.3 no
H803 C80 H802 109.2 no
C76 C81 C82 122.3(7) yes
C76 C81 H811 120.3 no
C82 C81 H811 117.5 no
C73 C82 C81 120.7(7) yes
C73 C82 H821 120.3 no
C81 C82 H821 119.0 no
C72 C83 C84 124.3(7) yes
C72 C83 C92 118.9(7) yes
C84 C83 C92 116.8(7) yes
C83 C84 C85 121.6(7) yes
C83 C84 H841 118.9 no
C85 C84 H841 119.5 no
C84 C85 C86 121.0(7) yes
C84 C85 H851 119.8 no
C86 C85 H851 119.2 no
C85 C86 C87 118.9(7) yes
C85 C86 C91 116.9(7) yes
C87 C86 C91 124.2(7) yes
C86 C87 C88 111.7(7) yes
C86 C87 C89 110.0(6) yes
C88 C87 C89 105.3(7) yes
C86 C87 C90 111.6(7) yes
C88 C87 C90 108.1(7) yes
C89 C87 C90 110.0(7) yes
C87 C88 H881 105.4 no
C87 C88 H883 107.7 no
H881 C88 H883 111.4 no
C87 C88 H882 106.9 no
H881 C88 H882 111.7 no
H883 C88 H882 113.2 no
C87 C89 H891 108.8 no
C87 C89 H892 109.9 no
H891 C89 H892 107.0 no
C87 C89 H893 106.3 no
H891 C89 H893 112.7 no
H892 C89 H893 112.2 no
C87 C90 H901 105.6 no
C87 C90 H902 110.9 no
H901 C90 H902 111.6 no
C87 C90 H903 105.9 no
H901 C90 H903 110.0 no
H902 C90 H903 112.5 no
C86 C91 C92 121.6(7) yes
C86 C91 H911 119.0 no
C92 C91 H911 119.5 no
C91 C92 C83 122.0(7) yes
C91 C92 H921 119.0 no
C83 C92 H921 119.0 no
C72 C93 C94 125.6(5) yes
C72 C93 C98 119.7(7) yes
C94 C93 C98 114.6(7) yes
C93 C94 C95 123.1(6) yes
C93 C94 H941 119.3 no
C95 C94 H941 117.5 no
C94 C95 C96 122.0(7) yes
C94 C95 H951 119.7 no
C96 C95 H951 118.3 no
C95 C96 C97 114.7(7) yes
C95 C96 C201 123.4(7) yes
C97 C96 C201 121.9(6) yes
C96 C97 C98 123.3(6) yes
C96 C97 H971 119.6 no
C98 C97 H971 117.1 no
C93 C98 C97 122.2(7) yes
C93 C98 H981 116.5 no
C97 C98 H981 121.3 no
C96 C201 C202 110.6(7) yes
C96 C201 C204 113.7(6) yes
C202 C201 C204 108.4(7) yes
C96 C201 C203 107.8(7) yes
C202 C201 C203 108.2(6) yes
C204 C201 C203 108.1(7) yes
C201 C202 H2021 109.1 no
C201 C202 H2022 109.3 no
H2021 C202 H2022 109.5 no
C201 C202 H2023 110.0 no
H2021 C202 H2023 109.5 no
H2022 C202 H2023 109.5 no
C201 C204 H2041 109.6 no
C201 C204 H2042 108.9 no
H2041 C204 H2042 109.5 no
C201 C204 H2043 109.8 no
H2041 C204 H2043 109.5 no
H2042 C204 H2043 109.5 no
C71 C102 C103 119.9(7) yes
C71 C102 H1021 119.2 no
C103 C102 H1021 120.9 no
C102 C103 C68 119.7(7) yes
C102 C103 H1031 120.2 no
C68 C103 H1031 120.1 no
N51 C145 C146 119.1(6) yes
N51 C145 C140 120.0(6) yes
C146 C145 C140 120.4(6) yes
C145 C146 C147 118.2(6) yes
C145 C146 H1461 117.1 no
C147 C146 H1461 124.7 no
C146 C147 C148 122.6(6) yes
C146 C147 H1471 118.3 no
C148 C147 H1471 119.1 no
C147 C148 C149 123.6(6) yes
C147 C148 C173 116.7(6) yes
C149 C148 C173 119.5(6) yes
C148 C149 C150 105.6(5) yes
C148 C149 C157 112.4(6) yes
C150 C149 C157 109.9(6) yes
C148 C149 C165 110.4(5) yes
C150 C149 C165 110.2(6) yes
C157 C149 C165 108.3(5) yes
C149 C150 C110 123.7(7) yes
C149 C150 C153 119.6(7) yes
C110 C150 C153 116.7(7) yes
C150 C110 C151 121.5(8) yes
C150 C110 H1101 119.5 no
C151 C110 H1101 118.9 no
C110 C151 C112 121.2(7) yes
C110 C151 H1511 121.8 no
C112 C151 H1511 116.9 no
C151 C112 C152 116.3(7) yes
C151 C112 C115 122.7(7) yes
C152 C112 C115 121.0(7) yes
C112 C152 C153 122.0(7) yes
C112 C152 H1521 117.9 no
C153 C152 H1521 120.1 no
C152 C153 C150 122.2(7) yes
C152 C153 H1531 118.9 no
C150 C153 H1531 118.9 no
C112 C115 C154 108.9(7) yes
C112 C115 C155 113.4(7) yes
C154 C115 C155 107.6(7) yes
C112 C115 C156 109.7(6) yes
C154 C115 C156 109.2(8) yes
C155 C115 C156 108.0(7) yes
C115 C154 H1541 112.2 no
C115 C154 H1543 114.0 no
H1541 C154 H1543 105.9 no
C115 C154 H1542 111.4 no
H1541 C154 H1542 107.6 no
H1543 C154 H1542 105.2 no
C115 C155 H1551 108.9 no
C115 C155 H1553 111.0 no
H1551 C155 H1553 108.7 no
C115 C155 H1552 109.3 no
H1551 C155 H1552 109.8 no
H1553 C155 H1552 109.0 no
C115 C156 H1561 109.2 no
C115 C156 H1562 107.6 no
H1561 C156 H1562 110.8 no
C115 C156 H1563 106.7 no
H1561 C156 H1563 111.6 no
H1562 C156 H1563 110.7 no
C149 C157 C158 121.9(7) yes
C149 C157 C161 124.8(6) yes
C158 C157 C161 113.3(8) yes
C157 C158 C159 123.7(8) yes
C157 C158 H1581 117.7 no
C159 C158 H1581 118.6 no
C158 C159 C122 122.2(7) yes
C158 C159 H1591 119.2 no
C122 C159 H1591 118.5 no
C159 C122 C160 114.9(8) yes
C159 C122 C125 123.1(7) yes
C160 C122 C125 122.0(8) yes
C122 C160 C161 123.3(8) yes
C122 C160 H1601 118.5 no
C161 C160 H1601 118.2 no
C157 C161 C160 122.3(7) yes
C157 C161 H1611 115.6 no
C160 C161 H1611 122.1 no
C122 C125 C162 109.6(7) yes
C122 C125 C163 111.4(7) yes
C162 C125 C163 104.3(9) yes
C122 C125 C164 115.1(8) yes
C162 C125 C164 105.4(9) yes
C163 C125 C164 110.2(9) yes
C125 C162 H1622 108.1 no
C125 C162 H1621 109.3 no
H1622 C162 H1621 111.4 no
C125 C162 H1623 107.1 no
H1622 C162 H1623 111.6 no
H1621 C162 H1623 109.2 no
C125 C163 H1631 106.7 no
C125 C163 H1633 106.1 no
H1631 C163 H1633 113.4 no
C125 C163 H1632 106.7 no
H1631 C163 H1632 113.0 no
H1633 C163 H1632 110.4 no
C125 C164 H1641 105.4 no
C125 C164 H1643 104.8 no
H1641 C164 H1643 111.8 no
C125 C164 H1642 109.8 no
H1641 C164 H1642 112.3 no
H1643 C164 H1642 112.2 no
C149 C165 C130 119.0(6) yes
C149 C165 C172 123.9(6) yes
C130 C165 C172 117.0(6) yes
C165 C130 C166 120.2(7) yes
C165 C130 H1301 118.9 no
C166 C130 H1301 120.9 no
C130 C166 C167 123.3(7) yes
C130 C166 H1661 117.2 no
C167 C166 H1661 119.6 no
C166 C167 C133 125.7(7) yes
C166 C167 C171 116.6(7) yes
C133 C167 C171 117.7(7) yes
C167 C133 C168 109.8(7) yes
C167 C133 C169 109.9(7) yes
C168 C133 C169 110.8(7) yes
C167 C133 C170 109.8(7) yes
C168 C133 C170 108.9(7) yes
C169 C133 C170 107.6(7) yes
C133 C168 H1681 114.3 no
C133 C168 H1683 110.4 no
H1681 C168 H1683 110.3 no
C133 C168 H1682 108.2 no
H1681 C168 H1682 106.4 no
H1683 C168 H1682 106.8 no
C133 C169 H1691 110.3 no
C133 C169 H1693 103.8 no
H1691 C169 H1693 111.9 no
C133 C169 H1692 109.7 no
H1691 C169 H1692 111.2 no
H1693 C169 H1692 109.7 no
C133 C170 H1701 109.5 no
C133 C170 H1702 107.6 no
H1701 C170 H1702 108.7 no
C133 C170 H1703 108.9 no
H1701 C170 H1703 108.2 no
H1702 C170 H1703 114.0 no
C167 C171 C172 121.1(7) yes
C167 C171 H1711 120.4 no
C172 C171 H1711 118.5 no
C171 C172 C165 121.8(7) yes
C171 C172 H1721 119.8 no
C165 C172 H1721 118.4 no
C148 C173 C140 121.8(7) yes
C148 C173 H1731 116.2 no
C140 C173 H1731 122.0 no
C173 C140 C145 120.1(6) yes
C173 C140 H1401 119.7 no
C145 C140 H1401 120.1 no
C201 C203 H2031 109.4 no
C201 C203 H2032 109.1 no
H2031 C203 H2032 109.5 no
C201 C203 H2033 109.9 no
H2031 C203 H2033 109.5 no
H2032 C203 H2033 109.5 no
C201 C302 H3021 111.7 no
C201 C302 H3022 110.4 no
H3021 C302 H3022 109.5 no
C201 C302 H3023 106.3 no
H3021 C302 H3023 109.5 no
H3022 C302 H3023 109.5 no
C201 C303 H3031 109.0 no
C201 C303 H3032 107.5 no
H3031 C303 H3032 109.5 no
C201 C303 H3033 111.9 no
H3031 C303 H3033 109.5 no
H3032 C303 H3033 109.5 no
C201 C304 H3041 109.7 no
C201 C304 H3042 111.3 no
H3041 C304 H3042 109.5 no
C201 C304 H3043 107.5 no
H3041 C304 H3043 109.5 no
H3042 C304 H3043 109.5 no

loop_
_geom_bond_atom_site_label_1
_geom_bond_atom_site_label_2
_geom_bond_distance
_geom_bond_publ_flag
O101 N103 1.238(11) yes
O102 N103 1.213(11) yes
N103 C104 1.488(12) yes
C104 C105 1.355(13) yes
C104 C109 1.356(13) yes
C105 C106 1.393(12) yes
C105 H1051 0.925 no
C106 C107 1.440(11) yes
C106 C111 1.468(13) yes
C107 C108 1.393(11) yes
C107 H1071 0.985 no
C108 C109 1.378(11) yes
C108 C144 1.507(12) yes
C109 H1091 0.951 no
O110 C111 1.247(10) yes
C111 N112 1.332(10) yes
N112 C113 1.436(9) yes
N112 H1121 0.900 no
C113 C114 1.466(8) yes
C113 H1132 0.993 no
C113 H1131 0.982 no
C114 O115 1.435(8) yes
C114 H1141 0.971 no
C114 H1142 0.960 no
O115 C116 1.397(9) yes
C116 C117 1.395(12) yes
C116 C121 1.351(12) yes
C117 C118 1.395(11) yes
C117 H1171 0.948 no
C118 C119 1.345(11) yes
C118 H1181 0.955 no
C119 C120 1.377(11) yes
C119 O122 1.385(9) yes
C120 C121 1.387(11) yes
C120 H1201 0.964 no
C121 H1211 0.930 no
O122 C123 1.451(7) yes
C123 C124 1.519(7) yes
C123 H1231 0.966 no
C123 H1232 1.001 no
C124 O125 1.432(7) yes
C124 H1242 0.974 no
C124 H1241 0.970 no
O125 C126 1.440(7) yes
C126 C127 1.522(8) yes
C126 H1261 1.004 no
C126 H1262 0.980 no
C127 C128 1.319(10) yes
C127 H1271 0.939 no
C128 C129 1.528(8) yes
C128 H1281 0.952 no
C129 O130 1.448(7) yes
C129 H1291 0.966 no
C129 H1292 0.970 no
O130 C131 1.427(7) yes
C131 C132 1.521(7) yes
C131 H1312 1.004 no
C131 H1311 0.992 no
C132 O133 1.425(6) yes
C132 H1321 0.992 no
C132 H1322 0.987 no
O133 C134 1.412(9) yes
C134 C135 1.337(10) yes
C134 C139 1.398(10) yes
C135 C136 1.412(10) yes
C135 H1351 0.947 no
C136 C137 1.370(10) yes
C136 H1361 0.930 no
C137 C138 1.375(11) yes
C137 O140 1.409(8) yes
C138 C139 1.403(10) yes
C138 H1381 0.949 no
C139 H1391 0.961 no
O140 C141 1.419(7) yes
C141 C142 1.528(7) yes
C141 H1411 0.983 no
C141 H1412 0.978 no
C142 N143 1.461(8) yes
C142 H1421 0.965 no
C142 H1422 0.967 no
N143 C144 1.343(9) yes
N143 H1431 0.900 no
C144 O145 1.232(10) yes
N51 N52 1.381(7) yes
N51 C55 1.323(9) yes
N51 C145 1.430(8) yes
N52 N53 1.311(7) yes
N53 C54 1.372(8) yes
C54 C55 1.368(9) yes
C54 C56 1.461(10) yes
C55 H551 0.930 no
C56 C57 1.371(10) yes
C56 C61 1.385(9) yes
C57 C58 1.396(9) yes
C57 H571 0.910 no
C58 C59 1.372(9) yes
C58 C63 1.490(10) yes
C59 N60 1.344(8) yes
C59 H591 0.938 no
N60 C61 1.322(9) yes
N60 C62 1.523(8) yes
C61 H611 0.963 no
C62 H622 0.944 no
C62 H621 0.964 no
C62 H623 0.964 no
C63 N64 1.341(9) yes
C63 C67 1.393(9) yes
N64 N65 1.325(7) yes
N65 N66 1.369(7) yes
N66 C67 1.333(9) yes
N66 C68 1.440(8) yes
C67 H671 0.959 no
C68 C69 1.389(9) yes
C68 C103 1.364(10) yes
C69 C70 1.385(9) yes
C69 H691 0.980 no
C70 C71 1.377(10) yes
C70 H701 0.946 no
C71 C72 1.587(9) yes
C71 C102 1.410(10) yes
C72 C73 1.561(10) yes
C72 C83 1.555(10) yes
C72 C93 1.531(10) yes
C73 C74 1.387(10) yes
C73 C82 1.391(10) yes
C74 C75 1.382(10) yes
C74 H741 0.912 no
C75 C76 1.413(10) yes
C75 H751 0.924 no
C76 C77 1.534(11) yes
C76 C81 1.385(10) yes
C77 C78 1.514(12) yes
C77 C79 1.518(12) yes
C77 C80 1.544(11) yes
C78 H781 0.997 no
C78 H782 0.976 no
C78 H783 0.979 no
C79 H791 0.952 no
C79 H793 0.987 no
C79 H792 0.978 no
C80 H801 1.001 no
C80 H803 0.992 no
C80 H802 0.984 no
C81 C82 1.387(10) yes
C81 H811 0.941 no
C82 H821 0.947 no
C83 C84 1.390(10) yes
C83 C92 1.395(10) yes
C84 C85 1.396(10) yes
C84 H841 0.906 no
C85 C86 1.420(11) yes
C85 H851 0.921 no
C86 C87 1.527(11) yes
C86 C91 1.378(10) yes
C87 C88 1.545(12) yes
C87 C89 1.546(10) yes
C87 C90 1.503(12) yes
C88 H881 0.966 no
C88 H883 0.984 no
C88 H882 0.970 no
C89 H891 0.977 no
C89 H892 0.984 no
C89 H893 0.987 no
C90 H901 0.987 no
C90 H902 1.007 no
C90 H903 0.995 no
C91 C92 1.395(10) yes
C91 H911 0.917 no
C92 H921 0.928 no
C93 C94 1.402(10) yes
C93 C98 1.410(9) yes
C94 C95 1.377(10) yes
C94 H941 0.931 no
C95 C96 1.411(9) yes
C95 H951 0.932 no
C96 C97 1.397(10) yes
C96 C201 1.511(10) yes
C97 C98 1.373(10) yes
C97 H971 0.964 no
C98 H981 0.915 no
C201 C202 1.519(8) yes
C201 C204 1.518(8) yes
C201 C203 1.530(8) yes
C202 H2021 0.950 no
C202 H2022 0.950 no
C202 H2023 0.950 no
C204 H2041 0.950 no
C204 H2042 0.950 no
C204 H2043 0.950 no
C102 C103 1.388(9) yes
C102 H1021 0.939 no
C103 H1031 0.956 no
C145 C146 1.382(9) yes
C145 C140 1.368(9) yes
C146 C147 1.412(9) yes
C146 H1461 0.932 no
C147 C148 1.362(9) yes
C147 H1471 0.972 no
C148 C149 1.544(9) yes
C148 C173 1.407(9) yes
C149 C150 1.570(10) yes
C149 C157 1.525(10) yes
C149 C165 1.550(9) yes
C150 C110 1.366(10) yes
C150 C153 1.381(10) yes
C110 C151 1.411(10) yes
C110 H1101 0.949 no
C151 C112 1.394(10) yes
C151 H1511 0.923 no
C112 C152 1.373(10) yes
C112 C115 1.524(10) yes
C152 C153 1.383(10) yes
C152 H1521 0.913 no
C153 H1531 0.940 no
C115 C154 1.525(12) yes
C115 C155 1.528(11) yes
C115 C156 1.555(11) yes
C154 H1541 0.986 no
C154 H1543 0.971 no
C154 H1542 0.984 no
C155 H1551 0.968 no
C155 H1553 0.964 no
C155 H1552 0.971 no
C156 H1561 0.988 no
C156 H1562 0.981 no
C156 H1563 0.991 no
C157 C158 1.414(10) yes
C157 C161 1.404(10) yes
C158 C159 1.360(11) yes
C158 H1581 0.966 no
C159 C122 1.377(11) yes
C159 H1591 0.919 no
C122 C160 1.401(11) yes
C122 C125 1.518(12) yes
C160 C161 1.359(11) yes
C160 H1601 0.964 no
C161 H1611 0.949 no
C125 C162 1.561(13) yes
C125 C163 1.506(12) yes
C125 C164 1.491(12) yes
C162 H1622 0.948 no
C162 H1621 0.963 no
C162 H1623 0.950 no
C163 H1631 0.949 no
C163 H1633 0.966 no
C163 H1632 0.959 no
C164 H1641 0.983 no
C164 H1643 0.988 no
C164 H1642 0.993 no
C165 C130 1.425(10) yes
C165 C172 1.372(10) yes
C130 C166 1.374(10) yes
C130 H1301 0.930 no
C166 C167 1.366(10) yes
C166 H1661 0.950 no
C167 C133 1.553(11) yes
C167 C171 1.411(10) yes
C133 C168 1.520(12) yes
C133 C169 1.526(11) yes
C133 C170 1.545(11) yes
C168 H1681 0.990 no
C168 H1683 0.987 no
C168 H1682 0.988 no
C169 H1691 0.967 no
C169 H1693 0.956 no
C169 H1692 0.950 no
C170 H1701 0.947 no
C170 H1702 0.958 no
C170 H1703 0.960 no
C171 C172 1.390(10) yes
C171 H1711 0.947 no
C172 H1721 0.952 no
C173 C140 1.371(9) yes
C173 H1731 0.949 no
C140 H1401 0.956 no
C203 H2031 0.950 no
C203 H2032 0.950 no
C203 H2033 0.950 no
C302 H3021 0.950 no
C302 H3022 0.950 no
C302 H3023 0.950 no
C303 H3031 0.950 no
C303 H3032 0.950 no
C303 H3033 0.950 no
C304 H3041 0.950 no
C304 H3042 0.950 no
C304 H3043 0.950 no

loop_
_geom_hbond_atom_site_label_D
_geom_hbond_atom_site_label_H
_geom_hbond_atom_site_label_A
_geom_hbond_site_symmetry_A
_geom_hbond_angle_DHA
_geom_hbond_distance_DH
_geom_hbond_distance_HA
_geom_hbond_distance_DA
_geom_hbond_publ_flag
C117 H1171 O130 1_655 159.4(2) 0.948 2.593 3.497(12) yes
C59 H591 N64 2_466 167.37(19) 0.938 2.498 3.419(12) yes
C61 H611 O125 . 162.7(2) 0.963 2.287 3.220(12) yes
C62 H621 N65 2_466 137.9(3) 0.964 2.354 3.137(12) yes
C62 H623 O130 . 161.38(18) 0.964 2.518 3.446(12) yes
C70 H701 C74 . 131.1(3) 0.946 2.320 3.027(12) yes
C82 H821 C92 . 121.5(2) 0.947 2.493 3.095(12) yes
C95 H951 O102 1_455 162.3(3) 0.932 2.464 3.364(12) yes
C147 H1471 C130 . 124.2(2) 0.972 2.483 3.135(12) yes
C161 H1611 C173 . 132.2(2) 0.949 2.368 3.087(12) yes
C172 H1721 C153 . 125.0(3) 0.952 2.536 3.180(12) yes

loop_
_platon_squeeze_void_nr
_platon_squeeze_void_average_x
_platon_squeeze_void_average_y
_platon_squeeze_void_average_z
_platon_squeeze_void_volume
_platon_squeeze_void_count_electrons
_platon_squeeze_void_content
1 -0.016 0.000 0.000 1751 330 ' '
2 0.234 0.218 0.635 45 2 ' '
3 0.395 0.643 0.227 10 0 ' '
4 0.604 0.357 0.773 10 0 ' '
5 0.765 0.781 0.365 45 4 ' '
